data_4325809
loop_
_publ_author_name
'Dingxian Jia'
'Jing Zhao'
'Yingli Pan'
'Weiwei Tang'
'Bing Wu'
'Yong Zhang'

_publ_contact_author_address
;Soochow University
      College of Chemistry, Chemical Engineering and Materials Science
      P.O. Box 174, Renai Road 199, Suzhou 215123
      P.R.China.
;
_publ_contact_author_email jiadingxian@suda.edu.cn
_publ_contact_author_fax 86-512-65880089
_publ_contact_author_name 'Dr. Dingxian Jia'
_publ_contact_author_phone 86-512-65880089
_publ_section_title
;
 Solvothermal Synthesis and Characterization of Polyselenidoarsenate Salts
 of Transition Metal Complex Cations
;
_journal_name_full 'Inorganic Chemistry'
_journal_page_first 7195
_journal_page_last 7201
_journal_paper_doi 10.1021/ic2007809
_journal_volume 50
_journal_year 2011
_chemical_formula_moiety 'C16 H21 N5 Zn, 2(C12 H8 N2), As2 Se6'
_chemical_formula_sum 'C40 H37 As2 N9 Se6 Zn'
_chemical_formula_weight 1332.76
_chemical_name_systematic
; 
 ? 
;
_space_group_IT_number 2
_symmetry_cell_setting triclinic
_symmetry_Int_Tables_number 2
_symmetry_space_group_name_Hall '-P 1'
_symmetry_space_group_name_H-M 'P -1'
_atom_sites_solution_hydrogens geom
_atom_sites_solution_primary direct
_atom_sites_solution_secondary difmap
_audit_creation_method SHELXL-97
_cell_angle_alpha 78.836(9)
_cell_angle_beta 69.160(8)
_cell_angle_gamma 65.066(8)
_cell_formula_units_Z 2
_cell_length_a 11.857(2)
_cell_length_b 13.738(3)
_cell_length_c 15.815(3)
_cell_measurement_reflns_used 7148
_cell_measurement_temperature 223(2)
_cell_measurement_theta_max 25.35
_cell_measurement_theta_min 3.0
_cell_volume 2180.3(8)
_computing_cell_refinement CrystalClear
_computing_data_collection CrystalClear
_computing_data_reduction CrystalStructure
_computing_structure_refinement 'SHELXL-97 (Sheldrick, 1997)'
_computing_structure_solution 'SHELXS-97 (Sheldrick, 1990)'
_diffrn_ambient_temperature 223(2)
_diffrn_detector_area_resol_mean 7.31
_diffrn_measured_fraction_theta_full 0.993
_diffrn_measured_fraction_theta_max 0.993
_diffrn_measurement_device_type 'Rigaku Mercury'
_diffrn_measurement_method \w
_diffrn_radiation_monochromator graphite
_diffrn_radiation_source 'fine-focus sealed tube'
_diffrn_radiation_type MoK\a
_diffrn_radiation_wavelength 0.71073
_diffrn_reflns_av_R_equivalents 0.0464
_diffrn_reflns_av_sigmaI/netI 0.0742
_diffrn_reflns_limit_h_max 14
_diffrn_reflns_limit_h_min -14
_diffrn_reflns_limit_k_max 16
_diffrn_reflns_limit_k_min -16
_diffrn_reflns_limit_l_max 14
_diffrn_reflns_limit_l_min -19
_diffrn_reflns_number 14870
_diffrn_reflns_theta_full 25.35
_diffrn_reflns_theta_max 25.35
_diffrn_reflns_theta_min 3.03
_exptl_absorpt_coefficient_mu 7.120
_exptl_absorpt_correction_T_max 0.2912
_exptl_absorpt_correction_T_min 0.1250
_exptl_absorpt_correction_type multi-scan
_exptl_absorpt_process_details 'Jacobson, R. (1998) Private communication'
_exptl_crystal_colour orange
_exptl_crystal_density_diffrn 2.030
_exptl_crystal_description prism
_exptl_crystal_F_000 1280
_exptl_crystal_size_max 0.50
_exptl_crystal_size_mid 0.35
_exptl_crystal_size_min 0.23
_refine_diff_density_max 0.622
_refine_diff_density_min -1.119
_refine_diff_density_rms 0.200
_refine_ls_extinction_method none
_refine_ls_goodness_of_fit_ref 0.985
_refine_ls_hydrogen_treatment constr
_refine_ls_matrix_type full
_refine_ls_number_parameters 524
_refine_ls_number_reflns 7941
_refine_ls_number_restraints 0
_refine_ls_restrained_S_all 0.985
_refine_ls_R_factor_all 0.0448
_refine_ls_R_factor_gt 0.0318
_refine_ls_shift/su_max 0.001
_refine_ls_shift/su_mean 0.000
_refine_ls_structure_factor_coef Fsqd
_refine_ls_weighting_details 'calc w=1/[\s^2^(Fo^2^)+(0.0186P)^2^+0.0000P] where P=(Fo^2^+2Fc^2^)/3'
_refine_ls_weighting_scheme calc
_refine_ls_wR_factor_gt 0.0650
_refine_ls_wR_factor_ref 0.0671
_reflns_number_gt 5853
_reflns_number_total 7941
_reflns_threshold_expression >2sigma(I)
_cod_data_source_file ic2007809_si_002_3.cif
_cod_data_source_block compound_2
_cod_original_cell_volume 2180.3(7)
_cod_database_code 4325809

loop_
_symmetry_equiv_pos_as_xyz
'x, y, z'
'-x, -y, -z'

loop_
_atom_site_label
_atom_site_type_symbol
_atom_site_fract_x
_atom_site_fract_y
_atom_site_fract_z
_atom_site_U_iso_or_equiv
_atom_site_adp_type
_atom_site_occupancy
_atom_site_symmetry_multiplicity
_atom_site_calc_flag
_atom_site_refinement_flags
As1 As 0.14344(4) 0.35851(4) 0.05162(3) 0.02878(12) Uani 1 1 d .
As2 As 0.34478(5) 0.15687(4) 0.48410(3) 0.03364(13) Uani 1 1 d .
Se1 Se 0.18046(4) 0.51733(4) -0.02579(3) 0.03043(12) Uani 1 1 d .
Se2 Se 0.08222(4) 0.56458(4) -0.14120(3) 0.03081(12) Uani 1 1 d .
Se3 Se 0.22475(5) 0.35731(4) 0.16303(3) 0.03582(13) Uani 1 1 d .
Se4 Se 0.53368(5) 0.07001(4) 0.36047(3) 0.03904(14) Uani 1 1 d .
Se5 Se 0.30430(4) 0.00018(4) 0.56675(3) 0.03609(13) Uani 1 1 d .
Se6 Se 0.19878(5) 0.20307(4) 0.40706(3) 0.04167(14) Uani 1 1 d .
Zn1 Zn 0.05576(5) 0.71790(4) 0.28921(3) 0.02339(12) Uani 1 1 d .
N1 N 0.0153(3) 0.6330(3) 0.4091(2) 0.0251(8) Uani 1 1 d .
H1A H 0.0889 0.5984 0.4261 0.030 Uiso 1 1 calc R
H1B H -0.0460 0.6789 0.4528 0.030 Uiso 1 1 calc R
N2 N -0.0275(3) 0.6275(3) 0.2462(2) 0.0251(8) Uani 1 1 d .
H2 H 0.0369 0.5677 0.2163 0.030 Uiso 1 1 calc R
N3 N -0.0809(3) 0.8458(3) 0.2432(2) 0.0295(9) Uani 1 1 d .
H3A H -0.1276 0.8954 0.2862 0.035 Uiso 1 1 calc R
H3B H -0.0395 0.8770 0.1927 0.035 Uiso 1 1 calc R
N4 N 0.2337(3) 0.6863(3) 0.1874(2) 0.0227(8) Uani 1 1 d .
N5 N 0.1463(3) 0.8002(3) 0.3339(2) 0.0235(8) Uani 1 1 d .
N6 N 0.2983(3) 0.4925(3) 0.3851(2) 0.0327(9) Uani 1 1 d .
N7 N 0.1991(3) 0.6168(3) 0.5304(2) 0.0302(9) Uani 1 1 d .
N8 N 0.0796(3) 0.8682(3) 0.0331(2) 0.0304(9) Uani 1 1 d .
N9 N 0.0698(4) 0.9853(3) 0.1584(3) 0.0360(10) Uani 1 1 d .
C1 C -0.0338(4) 0.5534(3) 0.4006(3) 0.0313(11) Uani 1 1 d .
H1C H -0.0903 0.5384 0.4597 0.038 Uiso 1 1 calc R
H1D H 0.0399 0.4859 0.3800 0.038 Uiso 1 1 calc R
C2 C -0.1097(4) 0.5972(4) 0.3337(3) 0.0306(11) Uani 1 1 d .
H2A H -0.1367 0.5428 0.3245 0.037 Uiso 1 1 calc R
H2B H -0.1886 0.6603 0.3575 0.037 Uiso 1 1 calc R
C3 C -0.1032(4) 0.7017(3) 0.1872(3) 0.0331(11) Uani 1 1 d .
H3C H -0.1683 0.6763 0.1857 0.040 Uiso 1 1 calc R
H3D H -0.0445 0.7029 0.1254 0.040 Uiso 1 1 calc R
C4 C -0.1712(4) 0.8136(4) 0.2215(3) 0.0354(12) Uani 1 1 d .
H4A H -0.2054 0.8644 0.1752 0.042 Uiso 1 1 calc R
H4B H -0.2453 0.8162 0.2758 0.042 Uiso 1 1 calc R
C5 C 0.2723(4) 0.6343(3) 0.1141(3) 0.0285(11) Uani 1 1 d .
H5 H 0.2212 0.5998 0.1095 0.034 Uiso 1 1 calc R
C6 C 0.3858(4) 0.6280(4) 0.0429(3) 0.0326(11) Uani 1 1 d .
H6 H 0.4086 0.5919 -0.0092 0.039 Uiso 1 1 calc R
C7 C 0.4630(4) 0.6745(3) 0.0497(3) 0.0326(12) Uani 1 1 d .
H7 H 0.5404 0.6699 0.0026 0.039 Uiso 1 1 calc R
C8 C 0.4267(4) 0.7293(3) 0.1273(3) 0.0255(10) Uani 1 1 d .
C9 C 0.5024(4) 0.7797(4) 0.1417(3) 0.0343(12) Uani 1 1 d .
H9 H 0.5825 0.7750 0.0978 0.041 Uiso 1 1 calc R
C10 C 0.4611(4) 0.8332(4) 0.2164(3) 0.0362(12) Uani 1 1 d .
H10 H 0.5134 0.8646 0.2239 0.043 Uiso 1 1 calc R
C11 C 0.3395(4) 0.8438(3) 0.2848(3) 0.0269(11) Uani 1 1 d .
C12 C 0.2887(4) 0.9004(4) 0.3631(3) 0.0368(12) Uani 1 1 d .
H12 H 0.3359 0.9347 0.3737 0.044 Uiso 1 1 calc R
C13 C 0.1715(4) 0.9065(3) 0.4243(3) 0.0328(11) Uani 1 1 d .
H13 H 0.1375 0.9448 0.4769 0.039 Uiso 1 1 calc R
C14 C 0.1025(4) 0.8551(3) 0.4079(3) 0.0285(11) Uani 1 1 d .
H14 H 0.0219 0.8592 0.4506 0.034 Uiso 1 1 calc R
C15 C 0.2638(4) 0.7941(3) 0.2736(3) 0.0211(10) Uani 1 1 d .
C16 C 0.3095(4) 0.7348(3) 0.1947(3) 0.0223(10) Uani 1 1 d .
C17 C 0.3469(5) 0.4347(4) 0.3134(3) 0.0438(13) Uani 1 1 d .
H17 H 0.2987 0.3980 0.3077 0.053 Uiso 1 1 calc R
C18 C 0.4634(5) 0.4244(4) 0.2461(3) 0.0448(14) Uani 1 1 d .
H18 H 0.4914 0.3840 0.1956 0.054 Uiso 1 1 calc R
C19 C 0.5370(5) 0.4739(4) 0.2544(3) 0.0452(14) Uani 1 1 d .
H19 H 0.6168 0.4680 0.2096 0.054 Uiso 1 1 calc R
C20 C 0.4924(4) 0.5338(4) 0.3306(3) 0.0315(12) Uani 1 1 d .
C21 C 0.5669(5) 0.5835(4) 0.3468(4) 0.0475(15) Uani 1 1 d .
H21 H 0.6482 0.5779 0.3043 0.057 Uiso 1 1 calc R
C22 C 0.5230(5) 0.6377(4) 0.4209(4) 0.0458(14) Uani 1 1 d .
H22 H 0.5753 0.6682 0.4298 0.055 Uiso 1 1 calc R
C23 C 0.3987(4) 0.6509(4) 0.4875(3) 0.0327(12) Uani 1 1 d .
C24 C 0.3486(5) 0.7075(4) 0.5654(3) 0.0430(13) Uani 1 1 d .
H24 H 0.3982 0.7378 0.5781 0.052 Uiso 1 1 calc R
C25 C 0.2285(5) 0.7186(4) 0.6228(3) 0.0442(14) Uani 1 1 d .
H25 H 0.1939 0.7569 0.6755 0.053 Uiso 1 1 calc R
C26 C 0.1559(5) 0.6724(4) 0.6030(3) 0.0381(12) Uani 1 1 d .
H26 H 0.0722 0.6813 0.6433 0.046 Uiso 1 1 calc R
C27 C 0.3202(4) 0.6046(3) 0.4730(3) 0.0253(10) Uani 1 1 d .
C28 C 0.3702(4) 0.5429(3) 0.3945(3) 0.0259(10) Uani 1 1 d .
C29 C 0.0877(5) 0.8118(4) -0.0292(3) 0.0361(12) Uani 1 1 d .
H29 H 0.0229 0.7840 -0.0162 0.043 Uiso 1 1 calc R
C30 C 0.1856(5) 0.7900(4) -0.1131(3) 0.0422(13) Uani 1 1 d .
H30 H 0.1874 0.7479 -0.1542 0.051 Uiso 1 1 calc R
C31 C 0.2774(5) 0.8321(4) -0.1328(3) 0.0443(14) Uani 1 1 d .
H31 H 0.3438 0.8198 -0.1889 0.053 Uiso 1 1 calc R
C32 C 0.2743(5) 0.8934(4) -0.0706(3) 0.0352(12) Uani 1 1 d .
C33 C 0.3675(5) 0.9409(4) -0.0883(3) 0.0465(14) Uani 1 1 d .
H33 H 0.4359 0.9291 -0.1433 0.056 Uiso 1 1 calc R
C34 C 0.3592(5) 1.0018(4) -0.0280(3) 0.0449(14) Uani 1 1 d .
H34 H 0.4210 1.0331 -0.0420 0.054 Uiso 1 1 calc R
C35 C 0.2578(5) 1.0203(4) 0.0574(3) 0.0390(13) Uani 1 1 d .
C36 C 0.2471(5) 1.0830(4) 0.1221(4) 0.0502(15) Uani 1 1 d .
H36 H 0.3073 1.1154 0.1104 0.060 Uiso 1 1 calc R
C37 C 0.1483(6) 1.0967(4) 0.2027(4) 0.0525(16) Uani 1 1 d .
H37 H 0.1389 1.1391 0.2467 0.063 Uiso 1 1 calc R
C38 C 0.0621(5) 1.0465(4) 0.2180(4) 0.0465(14) Uani 1 1 d .
H38 H -0.0055 1.0562 0.2734 0.056 Uiso 1 1 calc R
C39 C 0.1651(5) 0.9728(4) 0.0789(3) 0.0325(12) Uani 1 1 d .
C40 C 0.1726(4) 0.9096(3) 0.0126(3) 0.0281(11) Uani 1 1 d .

loop_
_atom_site_aniso_label
_atom_site_aniso_U_11
_atom_site_aniso_U_22
_atom_site_aniso_U_33
_atom_site_aniso_U_23
_atom_site_aniso_U_13
_atom_site_aniso_U_12
As1 0.0354(3) 0.0291(3) 0.0255(3) -0.0072(2) -0.0106(2) -0.0124(2)
As2 0.0355(3) 0.0349(3) 0.0339(3) -0.0122(2) -0.0103(2) -0.0126(2)
Se1 0.0324(3) 0.0395(3) 0.0267(3) -0.0035(2) -0.0094(2) -0.0196(2)
Se2 0.0371(3) 0.0402(3) 0.0214(2) -0.0034(2) -0.0076(2) -0.0211(2)
Se3 0.0423(3) 0.0407(3) 0.0328(3) -0.0044(2) -0.0193(2) -0.0163(2)
Se4 0.0388(3) 0.0523(4) 0.0237(3) -0.0005(2) -0.0056(2) -0.0193(3)
Se5 0.0302(3) 0.0482(3) 0.0305(3) -0.0053(2) -0.0019(2) -0.0180(2)
Se6 0.0412(3) 0.0446(3) 0.0421(3) -0.0089(3) -0.0190(3) -0.0112(3)
Zn1 0.0243(3) 0.0273(3) 0.0220(3) -0.0059(2) -0.0032(2) -0.0144(2)
N1 0.027(2) 0.029(2) 0.026(2) -0.0030(17) -0.0098(17) -0.0153(18)
N2 0.026(2) 0.025(2) 0.025(2) -0.0047(17) -0.0066(17) -0.0105(17)
N3 0.033(2) 0.025(2) 0.026(2) -0.0064(17) -0.0007(17) -0.0120(18)
N4 0.023(2) 0.024(2) 0.021(2) -0.0054(16) -0.0030(16) -0.0108(17)
N5 0.025(2) 0.024(2) 0.023(2) -0.0075(16) -0.0031(16) -0.0113(17)
N6 0.029(2) 0.044(3) 0.030(2) -0.0115(19) -0.0072(18) -0.0159(19)
N7 0.029(2) 0.033(2) 0.028(2) -0.0061(18) -0.0054(18) -0.0128(19)
N8 0.034(2) 0.027(2) 0.031(2) 0.0008(18) -0.0107(18) -0.0124(18)
N9 0.044(3) 0.024(2) 0.036(2) -0.0027(19) -0.014(2) -0.0072(19)
C1 0.038(3) 0.032(3) 0.033(3) 0.003(2) -0.015(2) -0.021(2)
C2 0.030(3) 0.040(3) 0.031(3) -0.003(2) -0.008(2) -0.023(2)
C3 0.039(3) 0.038(3) 0.027(3) -0.004(2) -0.012(2) -0.017(2)
C4 0.038(3) 0.038(3) 0.036(3) 0.001(2) -0.018(2) -0.015(2)
C5 0.031(3) 0.029(3) 0.027(3) -0.009(2) -0.009(2) -0.010(2)
C6 0.032(3) 0.034(3) 0.025(3) -0.010(2) -0.002(2) -0.008(2)
C7 0.021(2) 0.035(3) 0.027(3) -0.003(2) 0.002(2) -0.004(2)
C8 0.020(2) 0.021(3) 0.026(2) 0.003(2) -0.002(2) -0.005(2)
C9 0.025(3) 0.039(3) 0.036(3) -0.001(2) -0.004(2) -0.014(2)
C10 0.033(3) 0.044(3) 0.044(3) -0.003(3) -0.014(2) -0.024(3)
C11 0.027(3) 0.024(3) 0.033(3) 0.000(2) -0.011(2) -0.012(2)
C12 0.038(3) 0.037(3) 0.048(3) -0.007(2) -0.017(3) -0.021(2)
C13 0.040(3) 0.031(3) 0.035(3) -0.011(2) -0.016(2) -0.013(2)
C14 0.030(3) 0.032(3) 0.024(3) -0.002(2) -0.007(2) -0.012(2)
C15 0.024(2) 0.017(2) 0.024(2) -0.0004(19) -0.009(2) -0.0085(19)
C16 0.021(2) 0.022(3) 0.023(2) -0.002(2) -0.0073(19) -0.007(2)
C17 0.036(3) 0.054(4) 0.043(3) -0.020(3) -0.012(3) -0.012(3)
C18 0.041(3) 0.050(4) 0.030(3) -0.013(3) -0.009(3) -0.002(3)
C19 0.030(3) 0.053(4) 0.032(3) 0.003(3) -0.004(2) -0.004(3)
C20 0.025(3) 0.034(3) 0.030(3) 0.008(2) -0.010(2) -0.008(2)
C21 0.025(3) 0.054(4) 0.057(4) 0.007(3) -0.007(3) -0.018(3)
C22 0.037(3) 0.045(4) 0.069(4) 0.009(3) -0.023(3) -0.028(3)
C23 0.034(3) 0.029(3) 0.041(3) 0.006(2) -0.021(2) -0.012(2)
C24 0.058(4) 0.032(3) 0.053(4) 0.002(3) -0.034(3) -0.018(3)
C25 0.065(4) 0.032(3) 0.034(3) -0.010(2) -0.024(3) -0.007(3)
C26 0.043(3) 0.035(3) 0.027(3) -0.004(2) -0.009(2) -0.007(2)
C27 0.026(2) 0.023(3) 0.028(3) 0.003(2) -0.012(2) -0.009(2)
C28 0.022(2) 0.028(3) 0.026(3) 0.002(2) -0.011(2) -0.007(2)
C29 0.048(3) 0.034(3) 0.032(3) 0.010(2) -0.020(3) -0.019(3)
C30 0.062(4) 0.036(3) 0.034(3) 0.001(2) -0.018(3) -0.022(3)
C31 0.051(3) 0.044(3) 0.027(3) 0.007(3) -0.006(3) -0.017(3)
C32 0.043(3) 0.034(3) 0.030(3) 0.006(2) -0.014(2) -0.018(3)
C33 0.046(3) 0.056(4) 0.037(3) 0.009(3) -0.008(3) -0.028(3)
C34 0.048(3) 0.044(4) 0.053(4) 0.015(3) -0.022(3) -0.029(3)
C35 0.048(3) 0.031(3) 0.045(3) 0.009(3) -0.026(3) -0.016(3)
C36 0.065(4) 0.030(3) 0.074(4) 0.003(3) -0.038(4) -0.025(3)
C37 0.083(5) 0.021(3) 0.063(4) -0.005(3) -0.045(4) -0.010(3)
C38 0.062(4) 0.026(3) 0.046(3) -0.010(3) -0.018(3) -0.008(3)
C39 0.043(3) 0.022(3) 0.034(3) 0.006(2) -0.018(2) -0.012(2)
C40 0.032(3) 0.019(3) 0.032(3) 0.005(2) -0.013(2) -0.008(2)

loop_
_atom_type_symbol
_atom_type_description
_atom_type_scat_dispersion_real
_atom_type_scat_dispersion_imag
_atom_type_scat_source
C C 0.0033 0.0016 'International Tables Vol C Tables 4.2.6.8 and 6.1.1.4'
H H 0.0000 0.0000 'International Tables Vol C Tables 4.2.6.8 and 6.1.1.4'
N N 0.0061 0.0033 'International Tables Vol C Tables 4.2.6.8 and 6.1.1.4'
As As 0.0499 2.0058 'International Tables Vol C Tables 4.2.6.8 and 6.1.1.4'
Se Se -0.0929 2.2259 'International Tables Vol C Tables 4.2.6.8 and 6.1.1.4'
Zn Zn 0.2839 1.4301 'International Tables Vol C Tables 4.2.6.8 and 6.1.1.4'

loop_
_geom_angle_atom_site_label_1
_geom_angle_atom_site_label_2
_geom_angle_atom_site_label_3
_geom_angle
_geom_angle_site_symmetry_1
_geom_angle_site_symmetry_3
Se3 As1 Se2 95.09(3) . 2_565
Se3 As1 Se1 92.94(3) . .
Se2 As1 Se1 101.26(3) 2_565 .
Se6 As2 Se4 95.33(3) . .
Se6 As2 Se5 96.39(3) . .
Se4 As2 Se5 99.49(3) . .
Se2 Se1 As1 105.16(2) . .
Se1 Se2 As1 99.37(3) . 2_565
Se5 Se4 As2 100.24(3) 2_656 .
Se4 Se5 As2 100.93(3) 2_656 .
N1 Zn1 N3 124.63(14) . .
N1 Zn1 N4 128.01(13) . .
N3 Zn1 N4 107.17(13) . .
N1 Zn1 N5 95.03(12) . .
N3 Zn1 N5 100.91(13) . .
N4 Zn1 N5 77.96(13) . .
N1 Zn1 N2 83.39(12) . .
N3 Zn1 N2 82.03(13) . .
N4 Zn1 N2 101.03(13) . .
N5 Zn1 N2 177.04(12) . .
C1 N1 Zn1 110.6(2) . .
C1 N1 H1A 109.5 . .
Zn1 N1 H1A 109.5 . .
C1 N1 H1B 109.5 . .
Zn1 N1 H1B 109.5 . .
H1A N1 H1B 108.1 . .
C3 N2 C2 113.5(3) . .
C3 N2 Zn1 106.9(2) . .
C2 N2 Zn1 102.3(2) . .
C3 N2 H2 111.2 . .
C2 N2 H2 111.2 . .
Zn1 N2 H2 111.2 . .
C4 N3 Zn1 112.1(3) . .
C4 N3 H3A 109.2 . .
Zn1 N3 H3A 109.2 . .
C4 N3 H3B 109.2 . .
Zn1 N3 H3B 109.2 . .
H3A N3 H3B 107.9 . .
C5 N4 C16 118.5(4) . .
C5 N4 Zn1 126.1(3) . .
C16 N4 Zn1 115.0(3) . .
C14 N5 C15 117.7(4) . .
C14 N5 Zn1 130.2(3) . .
C15 N5 Zn1 112.1(3) . .
C17 N6 C28 117.6(4) . .
C26 N7 C27 117.4(4) . .
C29 N8 C40 116.8(4) . .
C38 N9 C39 118.0(5) . .
N1 C1 C2 109.5(3) . .
N1 C1 H1C 109.8 . .
C2 C1 H1C 109.8 . .
N1 C1 H1D 109.8 . .
C2 C1 H1D 109.8 . .
H1C C1 H1D 108.2 . .
N2 C2 C1 109.8(3) . .
N2 C2 H2A 109.7 . .
C1 C2 H2A 109.7 . .
N2 C2 H2B 109.7 . .
C1 C2 H2B 109.7 . .
H2A C2 H2B 108.2 . .
N2 C3 C4 110.6(3) . .
N2 C3 H3C 109.5 . .
C4 C3 H3C 109.5 . .
N2 C3 H3D 109.5 . .
C4 C3 H3D 109.5 . .
H3C C3 H3D 108.1 . .
N3 C4 C3 111.1(4) . .
N3 C4 H4A 109.4 . .
C3 C4 H4A 109.4 . .
N3 C4 H4B 109.4 . .
C3 C4 H4B 109.4 . .
H4A C4 H4B 108.0 . .
N4 C5 C6 122.9(4) . .
N4 C5 H5 118.5 . .
C6 C5 H5 118.5 . .
C7 C6 C5 119.3(4) . .
C7 C6 H6 120.3 . .
C5 C6 H6 120.3 . .
C6 C7 C8 119.7(4) . .
C6 C7 H7 120.2 . .
C8 C7 H7 120.2 . .
C16 C8 C7 117.7(4) . .
C16 C8 C9 118.3(4) . .
C7 C8 C9 124.0(4) . .
C10 C9 C8 121.3(4) . .
C10 C9 H9 119.3 . .
C8 C9 H9 119.3 . .
C9 C10 C11 121.7(4) . .
C9 C10 H10 119.1 . .
C11 C10 H10 119.1 . .
C12 C11 C15 116.5(4) . .
C12 C11 C10 124.9(4) . .
C15 C11 C10 118.5(4) . .
C13 C12 C11 120.7(4) . .
C13 C12 H12 119.7 . .
C11 C12 H12 119.7 . .
C12 C13 C14 119.1(4) . .
C12 C13 H13 120.4 . .
C14 C13 H13 120.4 . .
N5 C14 C13 122.7(4) . .
N5 C14 H14 118.7 . .
C13 C14 H14 118.7 . .
N5 C15 C11 123.3(4) . .
N5 C15 C16 117.0(4) . .
C11 C15 C16 119.7(4) . .
N4 C16 C8 121.9(4) . .
N4 C16 C15 117.7(4) . .
C8 C16 C15 120.4(4) . .
N6 C17 C18 124.6(5) . .
N6 C17 H17 117.7 . .
C18 C17 H17 117.7 . .
C19 C18 C17 118.7(5) . .
C19 C18 H18 120.6 . .
C17 C18 H18 120.6 . .
C18 C19 C20 119.3(5) . .
C18 C19 H19 120.4 . .
C20 C19 H19 120.4 . .
C19 C20 C28 118.2(4) . .
C19 C20 C21 122.8(5) . .
C28 C20 C21 119.0(5) . .
C22 C21 C20 121.2(5) . .
C22 C21 H21 119.4 . .
C20 C21 H21 119.4 . .
C21 C22 C23 122.2(5) . .
C21 C22 H22 118.9 . .
C23 C22 H22 118.9 . .
C24 C23 C27 117.5(5) . .
C24 C23 C22 124.1(5) . .
C27 C23 C22 118.4(5) . .
C25 C24 C23 119.8(5) . .
C25 C24 H24 120.1 . .
C23 C24 H24 120.1 . .
C24 C25 C26 119.3(5) . .
C24 C25 H25 120.3 . .
C26 C25 H25 120.3 . .
N7 C26 C25 123.5(5) . .
N7 C26 H26 118.3 . .
C25 C26 H26 118.3 . .
N7 C27 C23 122.5(4) . .
N7 C27 C28 118.4(4) . .
C23 C27 C28 119.1(4) . .
N6 C28 C20 121.6(4) . .
N6 C28 C27 118.4(4) . .
C20 C28 C27 120.0(4) . .
N8 C29 C30 125.1(5) . .
N8 C29 H29 117.5 . .
C30 C29 H29 117.5 . .
C31 C30 C29 117.6(5) . .
C31 C30 H30 121.2 . .
C29 C30 H30 121.2 . .
C30 C31 C32 120.6(5) . .
C30 C31 H31 119.7 . .
C32 C31 H31 119.7 . .
C31 C32 C40 117.6(5) . .
C31 C32 C33 123.0(5) . .
C40 C32 C33 119.4(5) . .
C34 C33 C32 121.3(5) . .
C34 C33 H33 119.4 . .
C32 C33 H33 119.4 . .
C33 C34 C35 121.2(5) . .
C33 C34 H34 119.4 . .
C35 C34 H34 119.4 . .
C36 C35 C39 117.8(5) . .
C36 C35 C34 122.6(5) . .
C39 C35 C34 119.6(5) . .
C37 C36 C35 119.5(5) . .
C37 C36 H36 120.3 . .
C35 C36 H36 120.3 . .
C36 C37 C38 118.6(5) . .
C36 C37 H37 120.7 . .
C38 C37 H37 120.7 . .
N9 C38 C37 123.7(5) . .
N9 C38 H38 118.1 . .
C37 C38 H38 118.1 . .
N9 C39 C35 122.4(5) . .
N9 C39 C40 118.8(4) . .
C35 C39 C40 118.9(5) . .
N8 C40 C32 122.4(4) . .
N8 C40 C39 118.0(4) . .
C32 C40 C39 119.6(4) . .

loop_
_geom_bond_atom_site_label_1
_geom_bond_atom_site_label_2
_geom_bond_distance
_geom_bond_site_symmetry_2
As1 Se3 2.2844(7) .
As1 Se2 2.4045(8) 2_565
As1 Se1 2.4171(8) .
As2 Se6 2.2712(7) .
As2 Se4 2.4077(8) .
As2 Se5 2.4306(8) .
Se1 Se2 2.3508(7) .
Se2 As1 2.4045(8) 2_565
Se4 Se5 2.3509(7) 2_656
Se5 Se4 2.3509(7) 2_656
Zn1 N1 2.038(3) .
Zn1 N3 2.046(3) .
Zn1 N4 2.077(3) .
Zn1 N5 2.191(3) .
Zn1 N2 2.195(3) .
N1 C1 1.485(5) .
N1 H1A 0.9100 .
N1 H1B 0.9100 .
N2 C3 1.473(5) .
N2 C2 1.483(5) .
N2 H2 0.9200 .
N3 C4 1.477(5) .
N3 H3A 0.9100 .
N3 H3B 0.9100 .
N4 C5 1.316(5) .
N4 C16 1.369(5) .
N5 C14 1.337(5) .
N5 C15 1.357(5) .
N6 C17 1.322(5) .
N6 C28 1.363(5) .
N7 C26 1.325(5) .
N7 C27 1.357(5) .
N8 C29 1.321(5) .
N8 C40 1.359(5) .
N9 C38 1.336(6) .
N9 C39 1.341(6) .
C1 C2 1.505(5) .
C1 H1C 0.9800 .
C1 H1D 0.9800 .
C2 H2A 0.9800 .
C2 H2B 0.9800 .
C3 C4 1.508(6) .
C3 H3C 0.9800 .
C3 H3D 0.9800 .
C4 H4A 0.9800 .
C4 H4B 0.9800 .
C5 C6 1.395(6) .
C5 H5 0.9400 .
C6 C7 1.359(6) .
C6 H6 0.9400 .
C7 C8 1.403(6) .
C7 H7 0.9400 .
C8 C16 1.401(5) .
C8 C9 1.438(6) .
C9 C10 1.340(6) .
C9 H9 0.9400 .
C10 C11 1.430(6) .
C10 H10 0.9400 .
C11 C12 1.396(6) .
C11 C15 1.407(5) .
C12 C13 1.360(6) .
C12 H12 0.9400 .
C13 C14 1.394(5) .
C13 H13 0.9400 .
C14 H14 0.9400 .
C15 C16 1.433(5) .
C17 C18 1.381(6) .
C17 H17 0.9400 .
C18 C19 1.363(7) .
C18 H18 0.9400 .
C19 C20 1.404(6) .
C19 H19 0.9400 .
C20 C28 1.411(6) .
C20 C21 1.432(6) .
C21 C22 1.332(7) .
C21 H21 0.9400 .
C22 C23 1.435(6) .
C22 H22 0.9400 .
C23 C24 1.392(6) .
C23 C27 1.424(6) .
C24 C25 1.351(6) .
C24 H24 0.9400 .
C25 C26 1.406(6) .
C25 H25 0.9400 .
C26 H26 0.9400 .
C27 C28 1.439(6) .
C29 C30 1.401(6) .
C29 H29 0.9400 .
C30 C31 1.355(6) .
C30 H30 0.9400 .
C31 C32 1.395(6) .
C31 H31 0.9400 .
C32 C40 1.412(6) .
C32 C33 1.429(6) .
C33 C34 1.339(7) .
C33 H33 0.9400 .
C34 C35 1.433(7) .
C34 H34 0.9400 .
C35 C36 1.402(7) .
C35 C39 1.414(6) .
C36 C37 1.370(7) .
C36 H36 0.9400 .
C37 C38 1.390(7) .
C37 H37 0.9400 .
C38 H38 0.9400 .
C39 C40 1.444(6) .

loop_
_geom_hbond_atom_site_label_D
_geom_hbond_atom_site_label_H
_geom_hbond_atom_site_label_A
_geom_hbond_distance_DH
_geom_hbond_distance_HA
_geom_hbond_distance_DA
_geom_hbond_angle_DHA
_geom_hbond_site_symmetry_A
N1 H1A N6 0.91 2.21 3.007(5) 146.4 .
N1 H1B Se6 0.91 2.62 3.525(4) 171.5 2_566
N2 H2 Se3 0.92 2.86 3.767(4) 167.0 .
N3 H3A Se5 0.91 2.67 3.550(4) 162.1 2_566
N3 H3B N8 0.91 2.41 3.218(5) 147.6 .

loop_
_geom_torsion_atom_site_label_1
_geom_torsion_atom_site_label_2
_geom_torsion_atom_site_label_3
_geom_torsion_atom_site_label_4
_geom_torsion
_geom_torsion_site_symmetry_1
_geom_torsion_site_symmetry_4
Se3 As1 Se1 Se2 -172.73(2) . .
Se2 As1 Se1 Se2 -76.94(3) 2_565 .
As1 Se1 Se2 As1 75.54(3) . 2_565
Se6 As2 Se4 Se5 -174.37(3) . 2_656
Se5 As2 Se4 Se5 -76.97(3) . 2_656
Se6 As2 Se5 Se4 174.05(2) . 2_656
Se4 As2 Se5 Se4 77.53(3) . 2_656
N3 Zn1 N1 C1 80.7(3) . .
N4 Zn1 N1 C1 -93.8(3) . .
N5 Zn1 N1 C1 -172.4(3) . .
N2 Zn1 N1 C1 5.1(3) . .
N1 Zn1 N2 C3 142.1(3) . .
N3 Zn1 N2 C3 15.7(3) . .
N4 Zn1 N2 C3 -90.4(3) . .
N5 Zn1 N2 C3 -160(2) . .
N1 Zn1 N2 C2 22.6(2) . .
N3 Zn1 N2 C2 -103.9(3) . .
N4 Zn1 N2 C2 150.1(2) . .
N5 Zn1 N2 C2 80(2) . .
N1 Zn1 N3 C4 -67.2(3) . .
N4 Zn1 N3 C4 108.2(3) . .
N5 Zn1 N3 C4 -171.2(3) . .
N2 Zn1 N3 C4 9.1(3) . .
N1 Zn1 N4 C5 96.2(3) . .
N3 Zn1 N4 C5 -79.0(3) . .
N5 Zn1 N4 C5 -176.8(3) . .
N2 Zn1 N4 C5 6.0(3) . .
N1 Zn1 N4 C16 -90.9(3) . .
N3 Zn1 N4 C16 93.9(3) . .
N5 Zn1 N4 C16 -4.0(3) . .
N2 Zn1 N4 C16 178.9(3) . .
N1 Zn1 N5 C14 -50.8(4) . .
N3 Zn1 N5 C14 75.9(4) . .
N4 Zn1 N5 C14 -178.7(4) . .
N2 Zn1 N5 C14 -108(2) . .
N1 Zn1 N5 C15 130.7(3) . .
N3 Zn1 N5 C15 -102.5(3) . .
N4 Zn1 N5 C15 2.9(3) . .
N2 Zn1 N5 C15 73(2) . .
Zn1 N1 C1 C2 -32.5(4) . .
C3 N2 C2 C1 -161.4(3) . .
Zn1 N2 C2 C1 -46.7(4) . .
N1 C1 C2 N2 55.2(5) . .
C2 N2 C3 C4 74.9(5) . .
Zn1 N2 C3 C4 -37.1(4) . .
Zn1 N3 C4 C3 -32.5(4) . .
N2 C3 C4 N3 47.2(5) . .
C16 N4 C5 C6 -1.2(6) . .
Zn1 N4 C5 C6 171.5(3) . .
N4 C5 C6 C7 2.0(7) . .
C5 C6 C7 C8 -0.9(7) . .
C6 C7 C8 C16 -0.9(6) . .
C6 C7 C8 C9 179.0(4) . .
C16 C8 C9 C10 -1.8(6) . .
C7 C8 C9 C10 178.4(4) . .
C8 C9 C10 C11 -0.7(7) . .
C9 C10 C11 C12 -178.4(4) . .
C9 C10 C11 C15 1.6(6) . .
C15 C11 C12 C13 -0.3(6) . .
C10 C11 C12 C13 179.7(4) . .
C11 C12 C13 C14 0.1(7) . .
C15 N5 C14 C13 0.9(6) . .
Zn1 N5 C14 C13 -177.5(3) . .
C12 C13 C14 N5 -0.4(7) . .
C14 N5 C15 C11 -1.1(6) . .
Zn1 N5 C15 C11 177.5(3) . .
C14 N5 C15 C16 179.9(3) . .
Zn1 N5 C15 C16 -1.5(4) . .
C12 C11 C15 N5 0.8(6) . .
C10 C11 C15 N5 -179.2(4) . .
C12 C11 C15 C16 179.8(4) . .
C10 C11 C15 C16 -0.2(6) . .
C5 N4 C16 C8 -0.8(6) . .
Zn1 N4 C16 C8 -174.2(3) . .
C5 N4 C16 C15 178.0(3) . .
Zn1 N4 C16 C15 4.6(5) . .
C7 C8 C16 N4 1.8(6) . .
C9 C8 C16 N4 -178.1(4) . .
C7 C8 C16 C15 -177.0(4) . .
C9 C8 C16 C15 3.2(6) . .
N5 C15 C16 N4 -2.0(5) . .
C11 C15 C16 N4 179.0(3) . .
N5 C15 C16 C8 176.8(4) . .
C11 C15 C16 C8 -2.2(6) . .
C28 N6 C17 C18 -2.0(7) . .
N6 C17 C18 C19 2.2(8) . .
C17 C18 C19 C20 -0.1(7) . .
C18 C19 C20 C28 -1.9(7) . .
C18 C19 C20 C21 176.7(4) . .
C19 C20 C21 C22 -178.4(4) . .
C28 C20 C21 C22 0.2(7) . .
C20 C21 C22 C23 -1.2(8) . .
C21 C22 C23 C24 -179.5(5) . .
C21 C22 C23 C27 -0.2(7) . .
C27 C23 C24 C25 -1.4(7) . .
C22 C23 C24 C25 177.8(4) . .
C23 C24 C25 C26 0.2(7) . .
C27 N7 C26 C25 0.1(6) . .
C24 C25 C26 N7 0.5(7) . .
C26 N7 C27 C23 -1.4(6) . .
C26 N7 C27 C28 178.9(4) . .
C24 C23 C27 N7 2.1(6) . .
C22 C23 C27 N7 -177.2(4) . .
C24 C23 C27 C28 -178.2(4) . .
C22 C23 C27 C28 2.5(6) . .
C17 N6 C28 C20 -0.2(6) . .
C17 N6 C28 C27 -178.9(4) . .
C19 C20 C28 N6 2.1(6) . .
C21 C20 C28 N6 -176.5(4) . .
C19 C20 C28 C27 -179.3(4) . .
C21 C20 C28 C27 2.1(6) . .
N7 C27 C28 N6 -5.1(6) . .
C23 C27 C28 N6 175.2(4) . .
N7 C27 C28 C20 176.3(4) . .
C23 C27 C28 C20 -3.4(6) . .
C40 N8 C29 C30 1.3(6) . .
N8 C29 C30 C31 -1.5(7) . .
C29 C30 C31 C32 0.8(7) . .
C30 C31 C32 C40 -0.1(7) . .
C30 C31 C32 C33 -179.1(4) . .
C31 C32 C33 C34 178.0(4) . .
C40 C32 C33 C34 -1.0(7) . .
C32 C33 C34 C35 1.1(7) . .
C33 C34 C35 C36 179.5(5) . .
C33 C34 C35 C39 0.4(7) . .
C39 C35 C36 C37 -0.4(7) . .
C34 C35 C36 C37 -179.5(4) . .
C35 C36 C37 C38 0.7(7) . .
C39 N9 C38 C37 -0.9(7) . .
C36 C37 C38 N9 -0.1(7) . .
C38 N9 C39 C35 1.2(6) . .
C38 N9 C39 C40 -178.2(4) . .
C36 C35 C39 N9 -0.6(7) . .
C34 C35 C39 N9 178.6(4) . .
C36 C35 C39 C40 178.8(4) . .
C34 C35 C39 C40 -2.0(6) . .
C29 N8 C40 C32 -0.4(6) . .
C29 N8 C40 C39 179.2(4) . .
C31 C32 C40 N8 -0.2(6) . .
C33 C32 C40 N8 178.9(4) . .
C31 C32 C40 C39 -179.8(4) . .
C33 C32 C40 C39 -0.7(6) . .
N9 C39 C40 N8 2.0(6) . .
C35 C39 C40 N8 -177.4(4) . .
N9 C39 C40 C32 -178.4(4) . .
C35 C39 C40 C32 2.2(6) . .
